data_4324811
loop_
_publ_author_name
'Justin J. Wilson'
'Stephen J. Lippard'

_publ_contact_author_address
;Department of Chemisry
Massachusetts Institute of Technology
Cambridge, MA 02139
;
_publ_contact_author_email lippard@mit.edu
_publ_contact_author_name 'Stephen J. Lippard'
_publ_contact_author_phone 617-253-1892
_publ_section_title
;
 Synthesis, Characterization, and Cytotoxicity of Platinum(IV) Carbamate
 Complexes
;
_journal_name_full 'Inorganic Chemistry'
_journal_page_first 3103
_journal_page_last 3115
_journal_paper_doi 10.1021/ic2000816
_journal_volume 50
_journal_year 2011
_chemical_formula_sum 'C24.5 H40.5 Cl2 F2 N7.5 O7.5 Pt'
_chemical_formula_weight 864.13
_chemical_name_common 'Compound 10'
_chemical_name_systematic
; 
 ? 
;
_space_group_IT_number 4
_symmetry_cell_setting monoclinic
_symmetry_space_group_name_Hall 'P 2yb'
_symmetry_space_group_name_H-M 'P 1 21 1'
_atom_sites_solution_hydrogens geom
_atom_sites_solution_primary direct
_atom_sites_solution_secondary difmap
_audit_creation_method SHELXL-97
_cell_angle_alpha 90.00
_cell_angle_beta 104.0310(10)
_cell_angle_gamma 90.00
_cell_formula_units_Z 4
_cell_length_a 18.0923(7)
_cell_length_b 7.0254(3)
_cell_length_c 26.4980(11)
_cell_measurement_reflns_used 9808
_cell_measurement_temperature 110(2)
_cell_measurement_theta_max 28.57
_cell_measurement_theta_min 2.26
_cell_volume 3267.6(2)
_computing_cell_refinement 'Bruker SMART'
_computing_data_collection 'Bruker SMART'
_computing_data_reduction 'Bruker SAINT'
_computing_molecular_graphics 'Bruker SHELXTL'
_computing_publication_material 'Bruker SHELXTL'
_computing_structure_refinement 'SHELXL-97 (Sheldrick, 2008)'
_computing_structure_solution 'SHELXS-97 (Sheldrick, 2008)'
_diffrn_ambient_temperature 110(2)
_diffrn_measured_fraction_theta_full 0.998
_diffrn_measured_fraction_theta_max 0.998
_diffrn_measurement_device_type 'CCD area detector'
_diffrn_measurement_method 'phi and omega scans'
_diffrn_radiation_monochromator graphite
_diffrn_radiation_source 'fine-focus sealed tube'
_diffrn_radiation_type MoK\a
_diffrn_radiation_wavelength 0.71073
_diffrn_reflns_av_R_equivalents 0.0350
_diffrn_reflns_av_sigmaI/netI 0.0318
_diffrn_reflns_limit_h_max 24
_diffrn_reflns_limit_h_min -24
_diffrn_reflns_limit_k_max 9
_diffrn_reflns_limit_k_min -9
_diffrn_reflns_limit_l_max 35
_diffrn_reflns_limit_l_min -35
_diffrn_reflns_number 68723
_diffrn_reflns_theta_full 28.66
_diffrn_reflns_theta_max 28.66
_diffrn_reflns_theta_min 1.24
_exptl_absorpt_coefficient_mu 4.524
_exptl_absorpt_correction_T_max 0.8762
_exptl_absorpt_correction_T_min 0.6604
_exptl_absorpt_correction_type multi-scan
_exptl_absorpt_process_details 'Blessing, 1995'
_exptl_crystal_colour 'pale yellow'
_exptl_crystal_density_diffrn 1.757
_exptl_crystal_description needle
_exptl_crystal_F_000 1720
_exptl_crystal_size_max 0.10
_exptl_crystal_size_mid 0.05
_exptl_crystal_size_min 0.03
_refine_diff_density_max 1.221
_refine_diff_density_min -1.191
_refine_diff_density_rms 0.155
_refine_ls_abs_structure_details 'Flack H D (1983), Acta Cryst. A39, 876-881'
_refine_ls_abs_structure_Flack -0.008(3)
_refine_ls_extinction_method none
_refine_ls_goodness_of_fit_ref 1.039
_refine_ls_hydrogen_treatment constr
_refine_ls_matrix_type full
_refine_ls_number_parameters 903
_refine_ls_number_reflns 16640
_refine_ls_number_restraints 445
_refine_ls_restrained_S_all 1.026
_refine_ls_R_factor_all 0.0283
_refine_ls_R_factor_gt 0.0227
_refine_ls_shift/su_max 0.002
_refine_ls_shift/su_mean 0.000
_refine_ls_structure_factor_coef Fsqd
_refine_ls_weighting_details 'calc w=1/[\s^2^(Fo^2^)+(0.0315P)^2^+0.0000P] where P=(Fo^2^+2Fc^2^)/3'
_refine_ls_weighting_scheme calc
_refine_ls_wR_factor_gt 0.0508
_refine_ls_wR_factor_ref 0.0570
_reflns_number_gt 15022
_reflns_number_total 16640
_reflns_threshold_expression >2sigma(I)
_cod_data_source_file ic2000816_si_003_8.cif
_cod_data_source_block Compound_10
_cod_original_formula_sum 'C24.50 H40.50 Cl2 F2 N7.50 O7.50 Pt'
_cod_database_code 4324811

loop_
_symmetry_equiv_pos_as_xyz
'x, y, z'
'-x, y+1/2, -z'

loop_
_atom_site_label
_atom_site_type_symbol
_atom_site_fract_x
_atom_site_fract_y
_atom_site_fract_z
_atom_site_U_iso_or_equiv
_atom_site_adp_type
_atom_site_occupancy
_atom_site_symmetry_multiplicity
_atom_site_calc_flag
_atom_site_refinement_flags
_atom_site_disorder_assembly
_atom_site_disorder_group
Pt1 Pt -0.018237(5) -0.00625(2) 0.826538(4) 0.01165(3) Uani 1 1 d . . .
Cl1 Cl 0.04526(7) 0.22653(15) 0.88221(5) 0.0195(2) Uani 1 1 d . . .
Cl2 Cl 0.03982(7) -0.23613(15) 0.88588(4) 0.0186(2) Uani 1 1 d . . .
O1 O -0.10398(10) 0.0024(6) 0.86319(7) 0.0157(4) Uani 1 1 d . . .
O2 O -0.19397(10) 0.0101(5) 0.78726(8) 0.0162(4) Uani 1 1 d . . .
C1 C -0.17453(15) 0.0068(7) 0.83473(11) 0.0139(5) Uani 1 1 d . . .
C2 C -0.22661(15) -0.0114(7) 0.91532(11) 0.0153(6) Uani 1 1 d . . .
C3 C -0.15990(17) -0.0197(7) 0.95461(12) 0.0177(7) Uani 1 1 d . . .
H3 H -0.1118 -0.0101 0.9464 0.021 Uiso 1 1 calc R . .
C4 C -0.16413(19) -0.0422(5) 1.00618(14) 0.0218(9) Uani 1 1 d . . .
H4 H -0.1189 -0.0467 1.0333 0.026 Uiso 1 1 calc R . .
C5 C -0.2337(2) -0.0578(5) 1.01741(14) 0.0230(8) Uani 1 1 d . . .
C6 C -0.3005(2) -0.0484(5) 0.97961(14) 0.0243(9) Uani 1 1 d . . .
H6 H -0.3482 -0.0590 0.9884 0.029 Uiso 1 1 calc R . .
C7 C -0.29705(17) -0.0232(7) 0.92840(12) 0.0195(8) Uani 1 1 d . . .
H7 H -0.3428 -0.0139 0.9019 0.023 Uiso 1 1 calc R . .
O3 O 0.07291(10) -0.0170(6) 0.79682(8) 0.0169(5) Uani 1 1 d . . .
O4 O 0.00569(11) -0.0226(5) 0.71234(8) 0.0181(5) Uani 1 1 d . . .
C8 C 0.06577(17) -0.0286(5) 0.74579(12) 0.0157(7) Uani 1 1 d . . .
N4 N 0.13597(15) -0.0498(4) 0.73600(11) 0.0184(7) Uani 1 1 d . . .
H4A H 0.1753 -0.0385 0.7629 0.022 Uiso 1 1 calc R . .
C9 C 0.15243(19) -0.0876(5) 0.68794(13) 0.0172(7) Uani 1 1 d . . .
C10 C 0.0988(2) -0.1469(5) 0.64375(14) 0.0192(7) Uani 1 1 d . . .
H10 H 0.0470 -0.1616 0.6448 0.023 Uiso 1 1 calc R . .
C11 C 0.1210(2) -0.1848(6) 0.59806(15) 0.0235(8) Uani 1 1 d . . .
H11 H 0.0845 -0.2237 0.5676 0.028 Uiso 1 1 calc R . .
C12 C 0.1965(2) -0.1650(5) 0.59759(14) 0.0222(8) Uani 1 1 d . . .
C13 C 0.2513(2) -0.1121(5) 0.64094(15) 0.0237(8) Uani 1 1 d . . .
H13 H 0.3034 -0.1032 0.6400 0.028 Uiso 1 1 calc R . .
C14 C 0.2284(2) -0.0720(5) 0.68618(14) 0.0200(8) Uani 1 1 d . . .
H14 H 0.2652 -0.0332 0.7164 0.024 Uiso 1 1 calc R . .
F1 F -0.23737(13) -0.0833(3) 1.06786(8) 0.0334(6) Uani 1 1 d . . .
F2 F 0.21850(13) -0.2016(4) 0.55306(9) 0.0318(5) Uani 1 1 d . . .
N1 N -0.0661(2) 0.2041(5) 0.77549(15) 0.0143(8) Uani 1 1 d . . .
H1A H -0.0289 0.2824 0.7698 0.022 Uiso 1 1 calc R . .
H1B H -0.0994 0.2725 0.7891 0.022 Uiso 1 1 calc R . .
H1C H -0.0914 0.1509 0.7448 0.022 Uiso 1 1 calc R . .
N2 N -0.0703(2) -0.2209(5) 0.77814(14) 0.0143(8) Uani 1 1 d . . .
H2A H -0.1002 -0.1697 0.7486 0.021 Uiso 1 1 calc R . .
H2B H -0.0995 -0.2916 0.7946 0.021 Uiso 1 1 calc R . .
H2C H -0.0342 -0.2965 0.7698 0.021 Uiso 1 1 calc R . .
N3 N -0.23031(12) 0.0077(6) 0.86216(9) 0.0172(5) Uani 1 1 d . . .
H3A H -0.2768 0.0230 0.8427 0.021 Uiso 1 1 calc R . .
Pt2 Pt 0.651448(5) 0.50136(2) 0.685829(4) 0.01229(3) Uani 1 1 d . . .
Cl3 Cl 0.57708(6) 0.29144(15) 0.62773(4) 0.0240(2) Uani 1 1 d . . .
Cl4 Cl 0.58623(6) 0.76066(14) 0.64334(4) 0.0207(2) Uani 1 1 d . . .
N5 N 0.7074(2) 0.2729(5) 0.72456(16) 0.0256(9) Uani 1 1 d . . .
H5A H 0.7225 0.3000 0.7591 0.038 Uiso 1 1 calc R . .
H5B H 0.7489 0.2462 0.7122 0.038 Uiso 1 1 calc R . .
H5C H 0.6757 0.1704 0.7197 0.038 Uiso 1 1 calc R . .
N6 N 0.7177(2) 0.6873(5) 0.73657(14) 0.0175(8) Uani 1 1 d . . .
H6A H 0.6874 0.7645 0.7505 0.026 Uiso 1 1 calc R . .
H6B H 0.7455 0.7591 0.7194 0.026 Uiso 1 1 calc R . .
H6C H 0.7495 0.6211 0.7625 0.026 Uiso 1 1 calc R . .
O5 O 0.56995(11) 0.4835(6) 0.72473(8) 0.0175(5) Uani 1 1 d . . .
C15 C 0.58474(19) 0.4518(5) 0.77530(13) 0.0201(8) Uani 1 1 d . . .
O6 O 0.64737(13) 0.4508(5) 0.80512(9) 0.0336(9) Uani 1 1 d . . .
N7 N 0.51779(15) 0.4179(4) 0.78926(11) 0.0194(6) Uani 1 1 d . . .
H7A H 0.4761 0.4204 0.7639 0.023 Uiso 1 1 calc R . .
C16 C 0.5078(2) 0.3798(6) 0.83913(15) 0.0211(8) Uani 1 1 d . . .
C17 C 0.5668(2) 0.3749(7) 0.88375(15) 0.0359(11) Uani 1 1 d . . .
H17 H 0.6178 0.3963 0.8817 0.043 Uiso 1 1 calc R . .
C18 C 0.5505(2) 0.3383(8) 0.93158(17) 0.0464(14) Uani 1 1 d . . .
H18 H 0.5907 0.3341 0.9622 0.056 Uiso 1 1 calc R . .
C19 C 0.4773(2) 0.3086(7) 0.93473(16) 0.0327(10) Uani 1 1 d . . .
C20 C 0.4184(2) 0.3115(6) 0.89151(15) 0.0258(8) Uani 1 1 d . . .
H20 H 0.3676 0.2902 0.8942 0.031 Uiso 1 1 calc R . .
C21 C 0.4339(2) 0.3461(5) 0.84364(15) 0.0224(8) Uani 1 1 d . . .
H21 H 0.3932 0.3468 0.8133 0.027 Uiso 1 1 calc R . .
O7 O 0.71919(11) 0.5283(4) 0.63682(8) 0.0165(6) Uani 1 1 d . . .
C22 C 0.79212(16) 0.4775(6) 0.64736(12) 0.0139(7) Uani 1 1 d . . .
O8 O 0.83005(13) 0.4191(4) 0.68900(9) 0.0227(6) Uani 1 1 d . . .
C23 C 0.89003(17) 0.4601(4) 0.59491(12) 0.0126(7) Uani 1 1 d . . .
C24 C 0.94600(18) 0.3590(5) 0.62973(14) 0.0175(7) Uani 1 1 d . . .
H24 H 0.9384 0.3224 0.6626 0.021 Uiso 1 1 calc R . .
C26 C 1.02408(19) 0.3696(5) 0.56907(15) 0.0196(7) Uani 1 1 d . . .
C27 C 0.97077(18) 0.4709(6) 0.53408(13) 0.0196(8) Uani 1 1 d . . .
H27 H 0.9798 0.5092 0.5017 0.024 Uiso 1 1 calc R . .
C28 C 0.90301(16) 0.5165(6) 0.54701(12) 0.0177(7) Uani 1 1 d . . .
H28 H 0.8651 0.5866 0.5232 0.021 Uiso 1 1 calc R . .
F4 F 1.09114(12) 0.3230(3) 0.55617(9) 0.0295(5) Uani 1 1 d . . .
F3 F 0.46246(14) 0.2743(5) 0.98180(9) 0.0498(8) Uani 1 1 d . . .
N8 N 0.81798(12) 0.5066(6) 0.60364(9) 0.0171(5) Uani 1 1 d . . .
H8 H 0.7856 0.5613 0.5775 0.021 Uiso 1 1 calc R . .
C25 C 1.01372(19) 0.3115(5) 0.61608(14) 0.0210(8) Uani 1 1 d . . .
H25 H 1.0520 0.2397 0.6392 0.025 Uiso 1 1 calc R . .
N400 N 0.41961(13) 0.0100(6) 0.52378(10) 0.0175(5) Uani 1 1 d . . .
O400 O 0.29788(13) 0.1061(4) 0.48848(10) 0.0219(5) Uani 1 1 d . . .
C400 C 0.36129(19) 0.0536(5) 0.48420(14) 0.0194(8) Uani 1 1 d . . .
H400 H 0.3690 0.0437 0.4501 0.023 Uiso 1 1 calc R . .
C401 C 0.41139(17) 0.0171(7) 0.57698(12) 0.0199(7) Uani 1 1 d . . .
H40A H 0.4389 0.1278 0.5947 0.030 Uiso 1 1 calc R . .
H40B H 0.4324 -0.0993 0.5953 0.030 Uiso 1 1 calc R . .
H40C H 0.3573 0.0277 0.5768 0.030 Uiso 1 1 calc R . .
C402 C 0.49407(19) -0.0432(5) 0.51603(14) 0.0237(9) Uani 1 1 d . . .
H40D H 0.4909 -0.0548 0.4787 0.036 Uiso 1 1 calc R . .
H40E H 0.5098 -0.1654 0.5331 0.036 Uiso 1 1 calc R . .
H40F H 0.5315 0.0547 0.5311 0.036 Uiso 1 1 calc R . .
N100 N 0.85511(13) 0.4860(7) 0.91428(10) 0.0179(5) Uani 1 1 d . . .
C100 C 0.87877(16) 0.4874(7) 0.87105(12) 0.0200(6) Uani 1 1 d . . .
H100 H 0.9322 0.4806 0.8746 0.024 Uiso 1 1 calc R . .
O100 O 0.83772(11) 0.4970(5) 0.82567(8) 0.0221(4) Uani 1 1 d . . .
C101 C 0.77447(15) 0.4922(8) 0.91393(12) 0.0209(6) Uani 1 1 d . . .
H10A H 0.7441 0.5011 0.8780 0.031 Uiso 1 1 calc R . .
H10B H 0.7645 0.6035 0.9336 0.031 Uiso 1 1 calc R . .
H10C H 0.7606 0.3761 0.9300 0.031 Uiso 1 1 calc R . .
C102 C 0.90940(19) 0.4732(7) 0.96501(13) 0.0245(9) Uani 1 1 d . . .
H10D H 0.9614 0.4697 0.9602 0.037 Uiso 1 1 calc R . .
H10E H 0.8996 0.3571 0.9828 0.037 Uiso 1 1 calc R . .
H10F H 0.9036 0.5844 0.9860 0.037 Uiso 1 1 calc R . .
O40 O 0.0406(4) 0.4953(17) 0.7579(6) 0.0233(16) Uani 0.792(4) 1 d PDU A 1
N40 N 0.1697(3) 0.4825(15) 0.77377(18) 0.0174(12) Uani 0.792(4) 1 d PDU A 1
C40 C 0.1046(2) 0.5129(9) 0.78722(16) 0.0219(9) Uani 0.792(4) 1 d PDU A 1
H40 H 0.1075 0.5510 0.8220 0.026 Uiso 0.792(4) 1 calc PR A 1
C41 C 0.1722(3) 0.4412(7) 0.72086(19) 0.0279(12) Uani 0.792(4) 1 d PDU A 1
H41A H 0.2252 0.4234 0.7191 0.042 Uiso 0.396(2) 1 calc PR A 1
H41B H 0.1497 0.5473 0.6983 0.042 Uiso 0.396(2) 1 calc PR A 1
H41C H 0.1432 0.3247 0.7092 0.042 Uiso 0.396(2) 1 calc PR A 1
H41D H 0.1202 0.4402 0.6987 0.042 Uiso 0.396(2) 1 calc PR A 1
H41E H 0.1957 0.3163 0.7195 0.042 Uiso 0.396(2) 1 calc PR A 1
H41F H 0.2022 0.5389 0.7085 0.042 Uiso 0.396(2) 1 calc PR A 1
C42 C 0.2423(2) 0.4943(12) 0.81187(17) 0.0346(11) Uani 0.792(4) 1 d PDU A 1
H42A H 0.2837 0.4678 0.7949 0.052 Uiso 0.396(2) 1 calc PR A 1
H42B H 0.2435 0.4007 0.8395 0.052 Uiso 0.396(2) 1 calc PR A 1
H42C H 0.2487 0.6224 0.8269 0.052 Uiso 0.396(2) 1 calc PR A 1
H42D H 0.2336 0.5261 0.8460 0.052 Uiso 0.396(2) 1 calc PR A 1
H42E H 0.2737 0.5932 0.8014 0.052 Uiso 0.396(2) 1 calc PR A 1
H42F H 0.2685 0.3715 0.8139 0.052 Uiso 0.396(2) 1 calc PR A 1
O40A O 0.0351(16) 0.523(7) 0.754(2) 0.018(2) Uani 0.208(4) 1 d PDU A 2
N40A N 0.1643(9) 0.502(7) 0.7657(7) 0.022(3) Uani 0.208(4) 1 d PDU A 2
C40A C 0.0919(7) 0.491(4) 0.7379(5) 0.018(2) Uani 0.208(4) 1 d PDU A 2
H40G H 0.0841 0.4550 0.7024 0.022 Uiso 0.208(4) 1 calc PR A 2
C41A C 0.2258(9) 0.471(3) 0.7403(7) 0.027(4) Uani 0.208(4) 1 d PDU A 2
H41G H 0.2748 0.4884 0.7656 0.040 Uiso 0.104(2) 1 calc PR A 2
H41H H 0.2216 0.5627 0.7118 0.040 Uiso 0.104(2) 1 calc PR A 2
H41I H 0.2227 0.3414 0.7263 0.040 Uiso 0.104(2) 1 calc PR A 2
H41J H 0.2046 0.4400 0.7036 0.040 Uiso 0.104(2) 1 calc PR A 2
H41K H 0.2578 0.3656 0.7573 0.040 Uiso 0.104(2) 1 calc PR A 2
H41L H 0.2567 0.5869 0.7428 0.040 Uiso 0.104(2) 1 calc PR A 2
C42A C 0.1811(9) 0.476(4) 0.8220(6) 0.031(4) Uani 0.208(4) 1 d PDU A 2
H42G H 0.2360 0.4915 0.8367 0.046 Uiso 0.104(2) 1 calc PR A 2
H42H H 0.1655 0.3480 0.8299 0.046 Uiso 0.104(2) 1 calc PR A 2
H42I H 0.1532 0.5710 0.8372 0.046 Uiso 0.104(2) 1 calc PR A 2
H42J H 0.1338 0.4488 0.8325 0.046 Uiso 0.104(2) 1 calc PR A 2
H42K H 0.2043 0.5923 0.8393 0.046 Uiso 0.104(2) 1 calc PR A 2
H42L H 0.2166 0.3693 0.8321 0.046 Uiso 0.104(2) 1 calc PR A 2
O300 O 0.26599(13) -0.0245(6) 0.82221(9) 0.0352(7) Uani 1 1 d . . .
C300 C 0.24315(17) -0.0114(9) 0.86224(13) 0.0277(8) Uani 1 1 d . . .
H300 H 0.1947 0.0452 0.8595 0.033 Uiso 1 1 calc R . .
N300 N 0.28123(17) -0.0703(5) 0.90889(12) 0.0247(7) Uani 1 1 d . . .
C301 C 0.2505(2) -0.0460(6) 0.95459(15) 0.0298(10) Uani 1 1 d . . .
H30A H 0.2005 0.0155 0.9443 0.045 Uiso 1 1 calc R . .
H30B H 0.2852 0.0335 0.9802 0.045 Uiso 1 1 calc R . .
H30C H 0.2452 -0.1708 0.9699 0.045 Uiso 1 1 calc R . .
C302 C 0.3551(2) -0.1639(6) 0.91674(16) 0.0305(9) Uani 1 1 d . . .
H30D H 0.3687 -0.1763 0.8833 0.046 Uiso 1 1 calc R . .
H30E H 0.3524 -0.2906 0.9317 0.046 Uiso 1 1 calc R . .
H30F H 0.3938 -0.0878 0.9405 0.046 Uiso 1 1 calc R . .
C201 C 0.37017(18) 0.5138(7) 0.56931(12) 0.0225(7) Uani 1 1 d . . .
H20A H 0.3381 0.6207 0.5534 0.034 Uiso 1 1 calc R . .
H20B H 0.3634 0.4072 0.5447 0.034 Uiso 1 1 calc R . .
H20C H 0.4237 0.5533 0.5782 0.034 Uiso 1 1 calc R . .
C200 C 0.39549(18) 0.4695(7) 0.66300(14) 0.0230(9) Uani 1 1 d . . .
H200 H 0.4445 0.5213 0.6646 0.028 Uiso 1 1 calc R . .
N200 N 0.34824(15) 0.4543(4) 0.61647(11) 0.0187(7) Uani 1 1 d . . .
O200 O 0.38134(15) 0.4223(4) 0.70463(10) 0.0338(7) Uani 1 1 d . . .
C202 C 0.2724(2) 0.3713(5) 0.60992(15) 0.0238(8) Uani 1 1 d . . .
H20D H 0.2675 0.3177 0.6431 0.036 Uiso 1 1 calc R . .
H20E H 0.2652 0.2703 0.5837 0.036 Uiso 1 1 calc R . .
H20F H 0.2338 0.4702 0.5986 0.036 Uiso 1 1 calc R . .
O50 O 0.6226(6) -0.008(3) 0.7748(9) 0.025(3) Uani 0.577(5) 1 d PDU B 1
N50 N 0.5007(5) -0.070(3) 0.7781(4) 0.023(2) Uani 0.577(5) 1 d PDU B 1
C50 C 0.5549(3) -0.0143(14) 0.7551(2) 0.0267(13) Uani 0.577(5) 1 d PDU B 1
H50 H 0.5388 0.0245 0.7198 0.032 Uiso 0.577(5) 1 calc PR B 1
C51 C 0.4202(3) -0.0664(11) 0.7513(3) 0.0333(18) Uani 0.577(5) 1 d PDU B 1
H51A H 0.3897 -0.1112 0.7748 0.050 Uiso 0.289(2) 1 calc PR B 1
H51B H 0.4115 -0.1494 0.7207 0.050 Uiso 0.289(2) 1 calc PR B 1
H51C H 0.4053 0.0641 0.7403 0.050 Uiso 0.289(2) 1 calc PR B 1
H51D H 0.4146 -0.0198 0.7157 0.050 Uiso 0.289(2) 1 calc PR B 1
H51E H 0.3928 0.0185 0.7698 0.050 Uiso 0.289(2) 1 calc PR B 1
H51F H 0.3990 -0.1951 0.7502 0.050 Uiso 0.289(2) 1 calc PR B 1
C52 C 0.5200(4) -0.1402(10) 0.8319(3) 0.0277(16) Uani 0.577(5) 1 d PDU B 1
H52A H 0.4732 -0.1732 0.8423 0.041 Uiso 0.289(2) 1 calc PR B 1
H52B H 0.5474 -0.0407 0.8550 0.041 Uiso 0.289(2) 1 calc PR B 1
H52C H 0.5524 -0.2532 0.8344 0.041 Uiso 0.289(2) 1 calc PR B 1
H52D H 0.5755 -0.1382 0.8455 0.041 Uiso 0.289(2) 1 calc PR B 1
H52E H 0.5013 -0.2707 0.8328 0.041 Uiso 0.289(2) 1 calc PR B 1
H52F H 0.4962 -0.0582 0.8534 0.041 Uiso 0.289(2) 1 calc PR B 1
O50A O 0.6220(8) -0.044(4) 0.7833(13) 0.028(4) Uani 0.423(5) 1 d PDU B 2
N50A N 0.4930(6) -0.081(3) 0.7682(5) 0.018(2) Uani 0.423(5) 1 d PDU B 2
C50A C 0.5648(5) -0.0944(13) 0.7948(4) 0.0245(18) Uani 0.423(5) 1 d PDU B 2
H50A H 0.5722 -0.1523 0.8281 0.029 Uiso 0.423(5) 1 calc PR B 2
C51A C 0.4724(4) 0.0028(19) 0.7159(3) 0.0259(17) Uani 0.423(5) 1 d PDU B 2
H51G H 0.4170 -0.0024 0.7024 0.039 Uiso 0.211(2) 1 calc PR B 2
H51H H 0.4971 -0.0689 0.6928 0.039 Uiso 0.211(2) 1 calc PR B 2
H51I H 0.4893 0.1356 0.7176 0.039 Uiso 0.211(2) 1 calc PR B 2
H51J H 0.5186 0.0453 0.7061 0.039 Uiso 0.211(2) 1 calc PR B 2
H51K H 0.4385 0.1117 0.7158 0.039 Uiso 0.211(2) 1 calc PR B 2
H51L H 0.4462 -0.0927 0.6909 0.039 Uiso 0.211(2) 1 calc PR B 2
C52A C 0.4302(5) -0.1529(14) 0.7890(4) 0.026(2) Uani 0.423(5) 1 d PDU B 2
H52G H 0.3818 -0.1322 0.7634 0.039 Uiso 0.211(2) 1 calc PR B 2
H52H H 0.4296 -0.0850 0.8212 0.039 Uiso 0.211(2) 1 calc PR B 2
H52I H 0.4372 -0.2893 0.7962 0.039 Uiso 0.211(2) 1 calc PR B 2
H52J H 0.4507 -0.2055 0.8238 0.039 Uiso 0.211(2) 1 calc PR B 2
H52K H 0.4028 -0.2527 0.7660 0.039 Uiso 0.211(2) 1 calc PR B 2
H52L H 0.3952 -0.0483 0.7910 0.039 Uiso 0.211(2) 1 calc PR B 2
N500 N 0.80238(13) -0.0088(7) 0.59582(9) 0.0181(5) Uani 1 1 d . . .
C502 C 0.83402(18) -0.0023(8) 0.55048(12) 0.0266(7) Uani 1 1 d . . .
H50B H 0.8882 -0.0354 0.5607 0.040 Uiso 1 1 calc R . .
H50C H 0.8281 0.1262 0.5357 0.040 Uiso 1 1 calc R . .
H50D H 0.8071 -0.0935 0.5245 0.040 Uiso 1 1 calc R . .
O500 O 0.82131(14) -0.0695(4) 0.68262(10) 0.0256(6) Uani 1 1 d . . .
C501 C 0.72208(19) 0.0361(5) 0.58758(14) 0.0253(9) Uani 1 1 d . . .
H50E H 0.7062 0.0163 0.6200 0.038 Uiso 1 1 calc R . .
H50F H 0.6923 -0.0470 0.5604 0.038 Uiso 1 1 calc R . .
H50G H 0.7135 0.1692 0.5767 0.038 Uiso 1 1 calc R . .
C500 C 0.8440(2) -0.0602(5) 0.64228(14) 0.0207(8) Uani 1 1 d . . .
H500 H 0.8957 -0.0927 0.6447 0.025 Uiso 1 1 calc R . .

loop_
_atom_site_aniso_label
_atom_site_aniso_U_11
_atom_site_aniso_U_22
_atom_site_aniso_U_33
_atom_site_aniso_U_23
_atom_site_aniso_U_13
_atom_site_aniso_U_12
Pt1 0.01001(5) 0.01436(5) 0.00998(5) 0.00075(8) 0.00125(4) -0.00002(8)
Cl1 0.0176(5) 0.0192(5) 0.0188(6) -0.0042(4) -0.0011(4) -0.0017(4)
Cl2 0.0191(5) 0.0193(5) 0.0156(5) 0.0041(4) 0.0004(4) 0.0027(4)
O1 0.0116(8) 0.0224(11) 0.0128(10) 0.0007(17) 0.0023(7) 0.0016(16)
O2 0.0139(9) 0.0223(12) 0.0116(10) 0.0012(14) 0.0014(7) -0.0009(14)
C1 0.0140(12) 0.0118(13) 0.0152(14) 0.001(2) 0.0021(10) 0.0029(19)
C2 0.0168(12) 0.0143(14) 0.0157(14) -0.0031(19) 0.0058(11) 0.000(2)
C3 0.0186(13) 0.0192(18) 0.0156(15) 0.0025(18) 0.0047(11) 0.0039(18)
C4 0.0212(15) 0.026(3) 0.0166(17) 0.0015(14) 0.0010(13) 0.0057(15)
C5 0.0347(19) 0.024(2) 0.0136(17) 0.0026(13) 0.0118(15) 0.0003(15)
C6 0.0199(16) 0.030(2) 0.026(2) -0.0015(15) 0.0120(14) -0.0018(14)
C7 0.0172(13) 0.024(2) 0.0172(15) 0.0014(18) 0.0043(11) 0.0014(18)
O3 0.0118(8) 0.0261(13) 0.0134(10) -0.0016(15) 0.0044(7) -0.0015(14)
O4 0.0141(9) 0.0258(15) 0.0132(10) 0.0014(13) 0.0011(8) 0.0010(13)
C8 0.0176(13) 0.015(2) 0.0166(15) 0.0016(14) 0.0072(11) 0.0002(14)
N4 0.0110(12) 0.032(2) 0.0118(13) 0.0010(12) 0.0015(10) -0.0025(11)
C9 0.0181(17) 0.0165(17) 0.0183(19) 0.0041(14) 0.0071(14) 0.0010(13)
C10 0.0172(16) 0.0239(19) 0.0160(18) 0.0020(14) 0.0032(14) 0.0016(14)
C11 0.0245(18) 0.0249(19) 0.020(2) -0.0032(16) 0.0022(15) 0.0013(16)
C12 0.0285(19) 0.0211(18) 0.020(2) 0.0046(15) 0.0125(16) 0.0061(16)
C13 0.0218(18) 0.027(2) 0.026(2) 0.0014(16) 0.0128(16) 0.0011(15)
C14 0.0186(16) 0.0264(18) 0.0164(18) -0.0014(14) 0.0068(14) -0.0043(14)
F1 0.0392(13) 0.0476(15) 0.0170(12) 0.0023(10) 0.0138(10) 0.0038(11)
F2 0.0369(13) 0.0421(14) 0.0206(12) -0.0021(11) 0.0153(10) 0.0063(11)
N1 0.0137(18) 0.0151(16) 0.0135(19) 0.0032(14) 0.0017(14) 0.0001(14)
N2 0.0122(17) 0.0183(17) 0.0121(18) 0.0007(14) 0.0027(14) -0.0006(14)
N3 0.0106(10) 0.0272(14) 0.0134(12) 0.0039(18) 0.0019(9) -0.0005(18)
Pt2 0.01013(5) 0.01493(6) 0.01159(5) 0.00211(9) 0.00222(4) 0.00037(8)
Cl3 0.0243(5) 0.0239(5) 0.0254(6) -0.0085(4) 0.0088(4) -0.0092(4)
Cl4 0.0184(4) 0.0206(5) 0.0228(5) 0.0078(4) 0.0045(4) 0.0060(4)
N5 0.0225(18) 0.0263(19) 0.031(2) 0.0134(17) 0.0128(17) 0.0082(15)
N6 0.0137(15) 0.0273(18) 0.0105(17) -0.0005(13) 0.0010(13) -0.0038(14)
O5 0.0134(9) 0.0272(14) 0.0130(10) 0.0045(15) 0.0051(7) -0.0001(15)
C15 0.0188(15) 0.027(2) 0.0169(17) 0.0024(14) 0.0080(13) -0.0002(14)
O6 0.0133(10) 0.072(3) 0.0152(12) 0.0100(14) 0.0022(9) -0.0011(13)
N7 0.0121(13) 0.0311(16) 0.0144(15) 0.0037(13) 0.0024(11) 0.0007(12)
C16 0.0232(18) 0.0261(19) 0.0165(19) -0.0011(15) 0.0095(15) 0.0010(15)
C17 0.0182(18) 0.072(3) 0.018(2) 0.008(2) 0.0044(16) 0.001(2)
C18 0.023(2) 0.097(4) 0.019(2) 0.012(2) 0.0042(17) 0.005(2)
C19 0.034(2) 0.051(3) 0.019(2) 0.0096(19) 0.0171(17) 0.009(2)
C20 0.0225(18) 0.032(2) 0.026(2) 0.0017(17) 0.0117(16) -0.0018(16)
C21 0.0193(17) 0.029(2) 0.020(2) -0.0006(16) 0.0066(15) -0.0008(15)
O7 0.0142(9) 0.0232(17) 0.0130(10) 0.0031(11) 0.0052(8) 0.0032(11)
C22 0.0139(12) 0.0123(18) 0.0167(15) 0.0003(16) 0.0058(11) -0.0009(15)
O8 0.0147(11) 0.0386(15) 0.0143(13) 0.0089(11) 0.0029(10) 0.0051(10)
C23 0.0139(13) 0.0097(19) 0.0136(15) -0.0005(11) 0.0020(11) -0.0021(11)
C24 0.0154(15) 0.0205(17) 0.0163(18) 0.0021(14) 0.0037(13) -0.0005(14)
C26 0.0129(15) 0.0239(18) 0.024(2) -0.0062(15) 0.0080(14) -0.0011(14)
C27 0.0211(14) 0.023(2) 0.0168(16) 0.0000(16) 0.0082(12) -0.0053(16)
C28 0.0163(13) 0.0210(19) 0.0146(15) 0.0005(18) 0.0014(11) 0.0024(18)
F4 0.0180(10) 0.0416(14) 0.0327(13) -0.0062(11) 0.0137(10) 0.0023(10)
F3 0.0366(14) 0.096(2) 0.0214(13) 0.0162(15) 0.0163(11) 0.0041(15)
N8 0.0129(10) 0.0250(14) 0.0129(12) 0.0068(18) 0.0021(9) 0.0061(18)
C25 0.0129(15) 0.0241(18) 0.024(2) -0.0006(16) 0.0003(14) 0.0021(14)
N400 0.0158(11) 0.0208(14) 0.0167(13) -0.0041(17) 0.0053(9) -0.0002(18)
O400 0.0159(12) 0.0288(14) 0.0188(14) -0.0042(11) 0.0002(10) 0.0012(10)
C400 0.0211(16) 0.0218(19) 0.0137(17) -0.0019(13) 0.0007(13) -0.0034(13)
C401 0.0195(13) 0.023(2) 0.0167(15) 0.0000(18) 0.0033(11) -0.0001(18)
C402 0.0196(15) 0.032(3) 0.0187(18) -0.0008(15) 0.0035(13) 0.0056(15)
N100 0.0166(11) 0.0217(15) 0.0148(12) 0.0037(18) 0.0025(9) 0.0016(18)
C100 0.0169(13) 0.0213(16) 0.0228(16) 0.001(2) 0.0063(11) 0.004(2)
O100 0.0219(10) 0.0285(11) 0.0161(10) 0.0051(17) 0.0052(8) 0.0014(18)
C101 0.0182(13) 0.0240(16) 0.0219(16) 0.001(2) 0.0080(12) 0.003(2)
C102 0.0252(16) 0.028(3) 0.0184(17) 0.0025(18) 0.0012(13) 0.0004(19)
O40 0.0177(19) 0.020(5) 0.031(4) 0.006(3) 0.005(2) -0.002(2)
N40 0.0156(16) 0.018(3) 0.019(2) 0.006(2) 0.0062(15) 0.002(2)
C40 0.0241(18) 0.024(2) 0.0182(19) 0.002(2) 0.0069(15) 0.003(2)
C41 0.034(3) 0.027(3) 0.028(3) -0.002(2) 0.017(2) 0.003(2)
C42 0.0206(19) 0.048(3) 0.032(2) 0.005(4) 0.0011(17) 0.002(4)
O40A 0.016(4) 0.019(4) 0.019(4) 0.004(4) 0.003(3) 0.005(4)
N40A 0.017(4) 0.024(5) 0.021(5) 0.003(5) 0.000(4) 0.001(5)
C40A 0.016(4) 0.019(4) 0.019(4) 0.004(4) 0.003(3) 0.005(4)
C41A 0.021(6) 0.032(9) 0.032(7) 0.003(7) 0.016(6) 0.005(7)
C42A 0.023(6) 0.039(8) 0.026(7) 0.006(7) 0.002(5) 0.001(7)
O300 0.0212(11) 0.063(2) 0.0191(12) -0.0036(18) 0.0012(9) -0.0021(18)
C300 0.0169(14) 0.040(2) 0.0243(17) -0.002(3) 0.0010(12) -0.004(3)
N300 0.0243(15) 0.0307(17) 0.0196(17) -0.0021(13) 0.0063(13) -0.0004(13)
C301 0.037(2) 0.031(3) 0.026(2) -0.0013(16) 0.0162(17) 0.0057(17)
C302 0.029(2) 0.038(2) 0.023(2) 0.0027(18) 0.0033(17) 0.0068(18)
C201 0.0236(14) 0.0224(19) 0.0215(16) 0.002(2) 0.0057(12) 0.002(2)
C200 0.0159(14) 0.027(3) 0.0262(18) -0.0027(18) 0.0055(13) 0.0043(17)
N200 0.0159(12) 0.0202(19) 0.0193(15) -0.0021(11) 0.0030(11) 0.0008(11)
O200 0.0207(13) 0.059(2) 0.0204(15) 0.0020(13) 0.0020(11) -0.0036(12)
C202 0.0192(17) 0.0227(18) 0.027(2) -0.0026(16) 0.0012(16) -0.0022(15)
O50 0.014(3) 0.035(7) 0.025(6) -0.003(5) 0.003(2) -0.002(4)
N50 0.014(3) 0.026(3) 0.026(4) -0.007(4) 0.002(3) 0.000(3)
C50 0.021(2) 0.028(3) 0.030(3) -0.011(3) 0.005(2) -0.006(3)
C51 0.016(3) 0.038(4) 0.042(4) -0.008(3) 0.001(3) -0.003(3)
C52 0.030(3) 0.028(3) 0.025(4) -0.002(3) 0.006(3) 0.000(3)
O50A 0.021(5) 0.033(8) 0.028(9) -0.009(6) 0.001(4) -0.002(4)
N50A 0.017(4) 0.019(4) 0.019(4) -0.004(4) 0.005(3) 0.000(3)
C50A 0.022(3) 0.027(4) 0.023(4) -0.004(3) 0.003(3) -0.004(3)
C51A 0.023(3) 0.033(4) 0.019(4) -0.012(5) 0.001(3) -0.002(5)
C52A 0.019(4) 0.028(5) 0.032(5) -0.001(4) 0.008(4) -0.001(4)
N500 0.0195(11) 0.0200(13) 0.0140(12) 0.0023(19) 0.0022(9) -0.002(2)
C502 0.0337(16) 0.0310(17) 0.0156(15) 0.000(3) 0.0069(13) -0.008(3)
O500 0.0260(13) 0.0353(16) 0.0157(13) 0.0027(11) 0.0054(11) -0.0072(11)
C501 0.0216(16) 0.029(3) 0.0234(19) -0.0027(16) 0.0025(14) 0.0023(15)
C500 0.0199(16) 0.026(2) 0.0149(18) -0.0015(14) 0.0015(14) -0.0036(13)

loop_
_atom_type_symbol
_atom_type_description
_atom_type_scat_dispersion_real
_atom_type_scat_dispersion_imag
_atom_type_scat_source
C C 0.0033 0.0016 'International Tables Vol C Tables 4.2.6.8 and 6.1.1.4'
H H 0.0000 0.0000 'International Tables Vol C Tables 4.2.6.8 and 6.1.1.4'
N N 0.0061 0.0033 'International Tables Vol C Tables 4.2.6.8 and 6.1.1.4'
O O 0.0106 0.0060 'International Tables Vol C Tables 4.2.6.8 and 6.1.1.4'
F F 0.0171 0.0103 'International Tables Vol C Tables 4.2.6.8 and 6.1.1.4'
Cl Cl 0.1484 0.1585 'International Tables Vol C Tables 4.2.6.8 and 6.1.1.4'
Pt Pt -1.7033 8.3905 'International Tables Vol C Tables 4.2.6.8 and 6.1.1.4'

loop_
_geom_angle_atom_site_label_1
_geom_angle_atom_site_label_2
_geom_angle_atom_site_label_3
_geom_angle
O3 Pt1 O1 174.72(8)
O3 Pt1 N1 91.40(14)
O1 Pt1 N1 92.55(14)
O3 Pt1 N2 91.34(14)
O1 Pt1 N2 91.90(14)
N1 Pt1 N2 93.49(10)
O3 Pt1 Cl1 87.03(10)
O1 Pt1 Cl1 89.58(10)
N1 Pt1 Cl1 88.64(11)
N2 Pt1 Cl1 177.36(11)
O3 Pt1 Cl2 87.67(9)
O1 Pt1 Cl2 88.25(9)
N1 Pt1 Cl2 177.72(11)
N2 Pt1 Cl2 88.62(11)
Cl1 Pt1 Cl2 89.24(3)
C1 O1 Pt1 118.43(17)
O2 C1 O1 126.0(2)
O2 C1 N3 118.5(2)
O1 C1 N3 115.5(2)
C3 C2 N3 125.3(2)
C3 C2 C7 119.2(3)
N3 C2 C7 115.5(2)
C2 C3 C4 119.6(3)
C2 C3 H3 120.2
C4 C3 H3 120.2
C5 C4 C3 119.6(3)
C5 C4 H4 120.2
C3 C4 H4 120.2
C4 C5 F1 119.3(3)
C4 C5 C6 122.2(3)
F1 C5 C6 118.5(3)
C5 C6 C7 118.7(3)
C5 C6 H6 120.7
C7 C6 H6 120.7
C6 C7 C2 120.6(3)
C6 C7 H7 119.7
C2 C7 H7 119.7
C8 O3 Pt1 121.22(17)
O4 C8 O3 125.7(3)
O4 C8 N4 124.7(3)
O3 C8 N4 109.6(3)
C8 N4 C9 127.3(3)
C8 N4 H4A 116.4
C9 N4 H4A 116.4
C14 C9 C10 119.2(3)
C14 C9 N4 116.4(3)
C10 C9 N4 124.3(3)
C11 C10 C9 120.1(3)
C11 C10 H10 120.0
C9 C10 H10 120.0
C12 C11 C10 119.0(4)
C12 C11 H11 120.5
C10 C11 H11 120.5
F2 C12 C13 118.3(3)
F2 C12 C11 119.3(3)
C13 C12 C11 122.4(3)
C12 C13 C14 118.0(3)
C12 C13 H13 121.0
C14 C13 H13 121.0
C13 C14 C9 121.2(3)
C13 C14 H14 119.4
C9 C14 H14 119.4
Pt1 N1 H1A 109.5
Pt1 N1 H1B 109.5
H1A N1 H1B 109.5
Pt1 N1 H1C 109.5
H1A N1 H1C 109.5
H1B N1 H1C 109.5
Pt1 N2 H2A 109.5
Pt1 N2 H2B 109.5
H2A N2 H2B 109.5
Pt1 N2 H2C 109.5
H2A N2 H2C 109.5
H2B N2 H2C 109.5
C1 N3 C2 131.8(2)
C1 N3 H3A 114.1
C2 N3 H3A 114.1
O5 Pt2 O7 170.68(9)
O5 Pt2 N5 91.67(15)
O7 Pt2 N5 95.40(13)
O5 Pt2 N6 95.10(14)
O7 Pt2 N6 90.76(13)
N5 Pt2 N6 91.83(15)
O5 Pt2 Cl4 86.98(11)
O7 Pt2 Cl4 85.98(8)
N5 Pt2 Cl4 178.61(12)
N6 Pt2 Cl4 88.01(11)
O5 Pt2 Cl3 85.43(10)
O7 Pt2 Cl3 88.69(8)
N5 Pt2 Cl3 88.32(12)
N6 Pt2 Cl3 179.44(11)
Cl4 Pt2 Cl3 91.86(4)
Pt2 N5 H5A 109.5
Pt2 N5 H5B 109.5
H5A N5 H5B 109.5
Pt2 N5 H5C 109.5
H5A N5 H5C 109.5
H5B N5 H5C 109.5
Pt2 N6 H6A 109.5
Pt2 N6 H6B 109.5
H6A N6 H6B 109.5
Pt2 N6 H6C 109.5
H6A N6 H6C 109.5
H6B N6 H6C 109.5
C15 O5 Pt2 122.76(19)
O6 C15 O5 126.1(3)
O6 C15 N7 124.7(3)
O5 C15 N7 109.2(3)
C15 N7 C16 127.7(3)
C15 N7 H7A 116.1
C16 N7 H7A 116.1
C17 C16 C21 118.6(3)
C17 C16 N7 124.1(3)
C21 C16 N7 117.3(3)
C16 C17 C18 119.5(4)
C16 C17 H17 120.3
C18 C17 H17 120.3
C19 C18 C17 120.4(4)
C19 C18 H18 119.8
C17 C18 H18 119.8
F3 C19 C20 119.0(4)
F3 C19 C18 119.6(4)
C20 C19 C18 121.4(4)
C19 C20 C21 118.7(3)
C19 C20 H20 120.6
C21 C20 H20 120.6
C20 C21 C16 121.4(4)
C20 C21 H21 119.3
C16 C21 H21 119.3
C22 O7 Pt2 124.9(2)
O8 C22 O7 126.3(3)
O8 C22 N8 125.7(3)
O7 C22 N8 108.0(3)
C24 C23 C28 119.4(3)
C24 C23 N8 124.1(3)
C28 C23 N8 116.5(3)
C23 C24 C25 119.6(3)
C23 C24 H24 120.2
C25 C24 H24 120.2
C27 C26 C25 123.0(3)
C27 C26 F4 118.4(3)
C25 C26 F4 118.6(3)
C26 C27 C28 118.3(3)
C26 C27 H27 120.9
C28 C27 H27 120.9
C27 C28 C23 120.6(3)
C27 C28 H28 119.7
C23 C28 H28 119.7
C22 N8 C23 128.5(3)
C22 N8 H8 115.8
C23 N8 H8 115.8
C26 C25 C24 119.1(3)
C26 C25 H25 120.4
C24 C25 H25 120.4
C400 N400 C401 120.6(3)
C400 N400 C402 122.0(3)
C401 N400 C402 117.4(3)
O400 C400 N400 124.9(3)
O400 C400 H400 117.5
N400 C400 H400 117.5
N400 C401 H40A 109.5
N400 C401 H40B 109.5
H40A C401 H40B 109.5
N400 C401 H40C 109.5
H40A C401 H40C 109.5
H40B C401 H40C 109.5
N400 C402 H40D 109.5
N400 C402 H40E 109.5
H40D C402 H40E 109.5
N400 C402 H40F 109.5
H40D C402 H40F 109.5
H40E C402 H40F 109.5
C100 N100 C101 122.0(2)
C100 N100 C102 120.8(3)
C101 N100 C102 117.1(2)
O100 C100 N100 126.4(3)
O100 C100 H100 116.8
N100 C100 H100 116.8
N100 C101 H10A 109.5
N100 C101 H10B 109.5
H10A C101 H10B 109.5
N100 C101 H10C 109.5
H10A C101 H10C 109.5
H10B C101 H10C 109.5
N100 C102 H10D 109.5
N100 C102 H10E 109.5
H10D C102 H10E 109.5
N100 C102 H10F 109.5
H10D C102 H10F 109.5
H10E C102 H10F 109.5
C40 N40 C41 122.1(5)
C40 N40 C42 121.1(5)
C41 N40 C42 116.8(4)
O40 C40 N40 125.0(8)
O40 C40 H40 117.5
N40 C40 H40 117.5
N40 C41 H41A 109.5
N40 C41 H41B 109.5
H41A C41 H41B 109.5
N40 C41 H41C 109.5
H41A C41 H41C 109.5
H41B C41 H41C 109.5
N40 C41 H41D 109.5
H41A C41 H41D 141.1
H41B C41 H41D 56.3
H41C C41 H41D 56.3
N40 C41 H41E 109.5
H41A C41 H41E 56.3
H41B C41 H41E 141.1
H41C C41 H41E 56.3
H41D C41 H41E 109.5
N40 C41 H41F 109.5
H41A C41 H41F 56.3
H41B C41 H41F 56.3
H41C C41 H41F 141.1
H41D C41 H41F 109.5
H41E C41 H41F 109.5
N40 C42 H42A 109.5
N40 C42 H42B 109.5
H42A C42 H42B 109.5
N40 C42 H42C 109.5
H42A C42 H42C 109.5
H42B C42 H42C 109.5
N40 C42 H42D 109.5
H42A C42 H42D 141.1
H42B C42 H42D 56.3
H42C C42 H42D 56.3
N40 C42 H42E 109.5
H42A C42 H42E 56.3
H42B C42 H42E 141.1
H42C C42 H42E 56.3
H42D C42 H42E 109.5
N40 C42 H42F 109.5
H42A C42 H42F 56.3
H42B C42 H42F 56.3
H42C C42 H42F 141.1
H42D C42 H42F 109.5
H42E C42 H42F 109.5
C40A N40A C41A 119.7(16)
C40A N40A C42A 119.2(16)
C41A N40A C42A 117.5(15)
O40A C40A N40A 126(3)
O40A C40A H40G 116.8
N40A C40A H40G 116.8
N40A C41A H41G 109.5
N40A C41A H41H 109.5
H41G C41A H41H 109.5
N40A C41A H41I 109.5
H41G C41A H41I 109.5
H41H C41A H41I 109.5
N40A C41A H41J 109.5
H41G C41A H41J 141.1
H41H C41A H41J 56.3
H41I C41A H41J 56.3
N40A C41A H41K 109.5
H41G C41A H41K 56.3
H41H C41A H41K 141.1
H41I C41A H41K 56.3
H41J C41A H41K 109.5
N40A C41A H41L 109.5
H41G C41A H41L 56.3
H41H C41A H41L 56.3
H41I C41A H41L 141.1
H41J C41A H41L 109.5
H41K C41A H41L 109.5
N40A C42A H42G 109.5
N40A C42A H42H 109.5
H42G C42A H42H 109.5
N40A C42A H42I 109.5
H42G C42A H42I 109.5
H42H C42A H42I 109.5
N40A C42A H42J 109.5
H42G C42A H42J 141.1
H42H C42A H42J 56.3
H42I C42A H42J 56.3
N40A C42A H42K 109.5
H42G C42A H42K 56.3
H42H C42A H42K 141.1
H42I C42A H42K 56.3
H42J C42A H42K 109.5
N40A C42A H42L 109.5
H42G C42A H42L 56.3
H42H C42A H42L 56.3
H42I C42A H42L 141.1
H42J C42A H42L 109.5
H42K C42A H42L 109.5
O300 C300 N300 124.9(4)
O300 C300 H300 117.6
N300 C300 H300 117.6
C300 N300 C302 121.6(3)
C300 N300 C301 121.3(3)
C302 N300 C301 117.0(3)
N300 C301 H30A 109.5
N300 C301 H30B 109.5
H30A C301 H30B 109.5
N300 C301 H30C 109.5
H30A C301 H30C 109.5
H30B C301 H30C 109.5
N300 C302 H30D 109.5
N300 C302 H30E 109.5
H30D C302 H30E 109.5
N300 C302 H30F 109.5
H30D C302 H30F 109.5
H30E C302 H30F 109.5
N200 C201 H20A 109.5
N200 C201 H20B 109.5
H20A C201 H20B 109.5
N200 C201 H20C 109.5
H20A C201 H20C 109.5
H20B C201 H20C 109.5
O200 C200 N200 125.6(3)
O200 C200 H200 117.2
N200 C200 H200 117.2
C200 N200 C201 121.7(3)
C200 N200 C202 121.2(3)
C201 N200 C202 117.0(3)
N200 C202 H20D 109.5
N200 C202 H20E 109.5
H20D C202 H20E 109.5
N200 C202 H20F 109.5
H20D C202 H20F 109.5
H20E C202 H20F 109.5
C50 N50 C51 122.0(8)
C50 N50 C52 120.9(7)
C51 N50 C52 117.1(7)
O50 C50 N50 126.4(11)
O50 C50 H50 116.8
N50 C50 H50 116.8
N50 C51 H51A 109.5
N50 C51 H51B 109.5
H51A C51 H51B 109.5
N50 C51 H51C 109.5
H51A C51 H51C 109.5
H51B C51 H51C 109.5
N50 C51 H51D 109.5
H51A C51 H51D 141.1
H51B C51 H51D 56.3
H51C C51 H51D 56.3
N50 C51 H51E 109.5
H51A C51 H51E 56.3
H51B C51 H51E 141.1
H51C C51 H51E 56.3
H51D C51 H51E 109.5
N50 C51 H51F 109.5
H51A C51 H51F 56.3
H51B C51 H51F 56.3
H51C C51 H51F 141.1
H51D C51 H51F 109.5
H51E C51 H51F 109.5
N50 C52 H52A 109.5
N50 C52 H52B 109.5
H52A C52 H52B 109.5
N50 C52 H52C 109.5
H52A C52 H52C 109.5
H52B C52 H52C 109.5
N50 C52 H52D 109.5
H52A C52 H52D 141.1
H52B C52 H52D 56.3
H52C C52 H52D 56.3
N50 C52 H52E 109.5
H52A C52 H52E 56.3
H52B C52 H52E 141.1
H52C C52 H52E 56.3
H52D C52 H52E 109.5
N50 C52 H52F 109.5
H52A C52 H52F 56.3
H52B C52 H52F 56.3
H52C C52 H52F 141.1
H52D C52 H52F 109.5
H52E C52 H52F 109.5
C50A N50A C52A 121.6(10)
C50A N50A C51A 121.7(10)
C52A N50A C51A 116.7(9)
O50A C50A N50A 129.7(16)
O50A C50A H50A 115.2
N50A C50A H50A 115.2
N50A C51A H51G 109.5
N50A C51A H51H 109.5
H51G C51A H51H 109.5
N50A C51A H51I 109.5
H51G C51A H51I 109.5
H51H C51A H51I 109.5
N50A C51A H51J 109.5
H51G C51A H51J 141.1
H51H C51A H51J 56.3
H51I C51A H51J 56.3
N50A C51A H51K 109.5
H51G C51A H51K 56.3
H51H C51A H51K 141.1
H51I C51A H51K 56.3
H51J C51A H51K 109.5
N50A C51A H51L 109.5
H51G C51A H51L 56.3
H51H C51A H51L 56.3
H51I C51A H51L 141.1
H51J C51A H51L 109.5
H51K C51A H51L 109.5
N50A C52A H52G 109.5
N50A C52A H52H 109.5
H52G C52A H52H 109.5
N50A C52A H52I 109.5
H52G C52A H52I 109.5
H52H C52A H52I 109.5
N50A C52A H52J 109.5
H52G C52A H52J 141.1
H52H C52A H52J 56.3
H52I C52A H52J 56.3
N50A C52A H52K 109.5
H52G C52A H52K 56.3
H52H C52A H52K 141.1
H52I C52A H52K 56.3
H52J C52A H52K 109.5
N50A C52A H52L 109.5
H52G C52A H52L 56.3
H52H C52A H52L 56.3
H52I C52A H52L 141.1
H52J C52A H52L 109.5
H52K C52A H52L 109.5
C500 N500 C501 121.4(3)
C500 N500 C502 121.8(3)
C501 N500 C502 116.8(3)
N500 C502 H50B 109.5
N500 C502 H50C 109.5
H50B C502 H50C 109.5
N500 C502 H50D 109.5
H50B C502 H50D 109.5
H50C C502 H50D 109.5
N500 C501 H50E 109.5
N500 C501 H50F 109.5
H50E C501 H50F 109.5
N500 C501 H50G 109.5
H50E C501 H50G 109.5
H50F C501 H50G 109.5
O500 C500 N500 125.7(3)
O500 C500 H500 117.2
N500 C500 H500 117.2

loop_
_geom_bond_atom_site_label_1
_geom_bond_atom_site_label_2
_geom_bond_distance
Pt1 O3 1.9936(19)
Pt1 O1 2.0209(18)
Pt1 N1 2.048(3)
Pt1 N2 2.054(4)
Pt1 Cl1 2.3127(11)
Pt1 Cl2 2.3201(11)
O1 C1 1.316(3)
O2 C1 1.221(3)
C1 N3 1.379(3)
C2 C3 1.391(4)
C2 N3 1.400(4)
C2 C7 1.402(4)
C3 C4 1.396(4)
C3 H3 0.9500
C4 C5 1.365(5)
C4 H4 0.9500
C5 F1 1.367(4)
C5 C6 1.372(5)
C6 C7 1.385(5)
C6 H6 0.9500
C7 H7 0.9500
O3 C8 1.329(4)
O4 C8 1.225(4)
C8 N4 1.365(4)
N4 C9 1.402(4)
N4 H4A 0.8800
C9 C14 1.390(5)
C9 C10 1.391(5)
C10 C11 1.390(5)
C10 H10 0.9500
C11 C12 1.377(5)
C11 H11 0.9500
C12 F2 1.358(4)
C12 C13 1.374(5)
C13 C14 1.389(5)
C13 H13 0.9500
C14 H14 0.9500
N1 H1A 0.9100
N1 H1B 0.9100
N1 H1C 0.9100
N2 H2A 0.9100
N2 H2B 0.9100
N2 H2C 0.9100
N3 H3A 0.8800
Pt2 O5 1.9974(19)
Pt2 O7 1.999(2)
Pt2 N5 2.037(4)
Pt2 N6 2.041(4)
Pt2 Cl4 2.3096(10)
Pt2 Cl3 2.3131(10)
N5 H5A 0.9100
N5 H5B 0.9100
N5 H5C 0.9100
N6 H6A 0.9100
N6 H6B 0.9100
N6 H6C 0.9100
O5 C15 1.320(4)
C15 O6 1.214(4)
C15 N7 1.370(4)
N7 C16 1.402(4)
N7 H7A 0.8800
C16 C17 1.387(5)
C16 C21 1.392(5)
C17 C18 1.393(5)
C17 H17 0.9500
C18 C19 1.363(6)
C18 H18 0.9500
C19 F3 1.359(4)
C19 C20 1.363(6)
C20 C21 1.386(5)
C20 H20 0.9500
C21 H21 0.9500
O7 C22 1.330(3)
C22 O8 1.220(4)
C22 N8 1.366(4)
C23 C24 1.389(4)
C23 C28 1.403(4)
C23 N8 1.416(4)
C24 C25 1.399(5)
C24 H24 0.9500
C26 C27 1.365(5)
C26 C25 1.366(5)
C26 F4 1.377(4)
C27 C28 1.388(4)
C27 H27 0.9500
C28 H28 0.9500
N8 H8 0.8800
C25 H25 0.9500
N400 C400 1.331(4)
N400 C401 1.454(4)
N400 C402 1.460(4)
O400 C400 1.236(4)
C400 H400 0.9500
C401 H40A 0.9800
C401 H40B 0.9800
C401 H40C 0.9800
C402 H40D 0.9800
C402 H40E 0.9800
C402 H40F 0.9800
N100 C100 1.317(4)
N100 C101 1.457(3)
N100 C102 1.463(4)
C100 O100 1.252(4)
C100 H100 0.9500
C101 H10A 0.9800
C101 H10B 0.9800
C101 H10C 0.9800
C102 H10D 0.9800
C102 H10E 0.9800
C102 H10F 0.9800
O40 C40 1.233(12)
N40 C40 1.328(6)
N40 C41 1.443(6)
N40 C42 1.452(6)
C40 H40 0.9500
C41 H41A 0.9800
C41 H41B 0.9800
C41 H41C 0.9800
C41 H41D 0.9800
C41 H41E 0.9800
C41 H41F 0.9800
C42 H42A 0.9800
C42 H42B 0.9800
C42 H42C 0.9800
C42 H42D 0.9800
C42 H42E 0.9800
C42 H42F 0.9800
O40A C40A 1.22(2)
N40A C40A 1.339(16)
N40A C41A 1.449(16)
N40A C42A 1.461(17)
C40A H40G 0.9500
C41A H41G 0.9800
C41A H41H 0.9800
C41A H41I 0.9800
C41A H41J 0.9800
C41A H41K 0.9800
C41A H41L 0.9800
C42A H42G 0.9800
C42A H42H 0.9800
C42A H42I 0.9800
C42A H42J 0.9800
C42A H42K 0.9800
C42A H42L 0.9800
O300 C300 1.232(4)
C300 N300 1.327(5)
C300 H300 0.9500
N300 C302 1.458(5)
N300 C301 1.460(4)
C301 H30A 0.9800
C301 H30B 0.9800
C301 H30C 0.9800
C302 H30D 0.9800
C302 H30E 0.9800
C302 H30F 0.9800
C201 N200 1.461(4)
C201 H20A 0.9800
C201 H20B 0.9800
C201 H20C 0.9800
C200 O200 1.237(4)
C200 N200 1.323(4)
C200 H200 0.9500
N200 C202 1.462(4)
C202 H20D 0.9800
C202 H20E 0.9800
C202 H20F 0.9800
O50 C50 1.209(12)
N50 C50 1.334(10)
N50 C51 1.458(10)
N50 C52 1.468(10)
C50 H50 0.9500
C51 H51A 0.9800
C51 H51B 0.9800
C51 H51C 0.9800
C51 H51D 0.9800
C51 H51E 0.9800
C51 H51F 0.9800
C52 H52A 0.9800
C52 H52B 0.9800
C52 H52C 0.9800
C52 H52D 0.9800
C52 H52E 0.9800
C52 H52F 0.9800
O50A C50A 1.202(14)
N50A C50A 1.322(12)
N50A C52A 1.468(12)
N50A C51A 1.468(13)
C50A H50A 0.9500
C51A H51G 0.9800
C51A H51H 0.9800
C51A H51I 0.9800
C51A H51J 0.9800
C51A H51K 0.9800
C51A H51L 0.9800
C52A H52G 0.9800
C52A H52H 0.9800
C52A H52I 0.9800
C52A H52J 0.9800
C52A H52K 0.9800
C52A H52L 0.9800
N500 C500 1.328(4)
N500 C501 1.450(4)
N500 C502 1.452(4)
C502 H50B 0.9800
C502 H50C 0.9800
C502 H50D 0.9800
O500 C500 1.236(4)
C501 H50E 0.9800
C501 H50F 0.9800
C501 H50G 0.9800
C500 H500 0.9500
